data_2221024
loop_
_publ_author_name
'Zhang, Ming-Jun'
'Yin, Li-Zi'
'Wang, Da-Cheng'
'Deng, Xu-Ming'
'Liu, Jing-Bo'

_publ_section_title
;
 (<i>E</i>)-4-Bromo-<i>N</i>'-(2-nitrobenzylidene)benzohydrazide
;
_journal_coeditor_code CI2760
_journal_issue 3
_journal_name_full 'Acta Crystallographica Section E'
_journal_page_first o508
_journal_paper_doi 10.1107/S1600536809002165
_journal_volume 65
_journal_year 2009
_chemical_formula_iupac 'C14 H10 Br N3 O3'
_chemical_formula_moiety 'C14 H10 Br N3 O3'
_chemical_formula_sum 'C14 H10 Br N3 O3'
_chemical_formula_weight 348.16
_chemical_name_systematic
;
(<i>E</i>)-4-Bromo-<i>N</i>'-(2-nitrobenzylidene)benzohydrazide
;
_space_group_IT_number 1
_symmetry_cell_setting triclinic
_symmetry_space_group_name_Hall 'P 1'
_symmetry_space_group_name_H-M 'P 1'
_atom_sites_solution_hydrogens geom
_atom_sites_solution_primary direct
_atom_sites_solution_secondary difmap
_audit_creation_method SHELXL-97
_cell_angle_alpha 98.014(5)
_cell_angle_beta 93.258(6)
_cell_angle_gamma 97.413(5)
_cell_formula_units_Z 1
_cell_length_a 4.8718(17)
_cell_length_b 6.842(2)
_cell_length_c 10.709(4)
_cell_measurement_reflns_used 1163
_cell_measurement_temperature 298(2)
_cell_measurement_theta_max 26.3
_cell_measurement_theta_min 2.8
_cell_volume 349.5(2)
_computing_cell_refinement 'SAINT (Bruker, 2007)'
_computing_data_collection 'SMART (Bruker, 2007)'
_computing_data_reduction 'SAINT (Bruker, 2007)'
_computing_molecular_graphics 'SHELXTL (Sheldrick, 2008)'
_computing_publication_material 'SHELXTL (Sheldrick, 2008)'
_computing_structure_refinement 'SHELXTL (Sheldrick, 2008)'
_computing_structure_solution 'SHELXTL (Sheldrick, 2008)'
_diffrn_ambient_temperature 298(2)
_diffrn_measured_fraction_theta_full 0.992
_diffrn_measured_fraction_theta_max 0.821
_diffrn_measurement_device_type 'Bruker SMART CCD area-detector'
_diffrn_measurement_method \w
_diffrn_radiation_monochromator graphite
_diffrn_radiation_source 'fine-focus sealed tube'
_diffrn_radiation_type MoK\a
_diffrn_radiation_wavelength 0.71073
_diffrn_reflns_av_R_equivalents 0.0130
_diffrn_reflns_av_sigmaI/netI 0.0553
_diffrn_reflns_limit_h_max 6
_diffrn_reflns_limit_h_min -6
_diffrn_reflns_limit_k_max 8
_diffrn_reflns_limit_k_min -8
_diffrn_reflns_limit_l_max 15
_diffrn_reflns_limit_l_min -11
_diffrn_reflns_number 2347
_diffrn_reflns_theta_full 25.00
_diffrn_reflns_theta_max 30.65
_diffrn_reflns_theta_min 1.93
_diffrn_standards_number 0
_exptl_absorpt_coefficient_mu 2.954
_exptl_absorpt_correction_T_max 0.6336
_exptl_absorpt_correction_T_min 0.5896
_exptl_absorpt_correction_type multi-scan
_exptl_absorpt_process_details '(SADABS; Bruker, 2001)'
_exptl_crystal_colour colourless
_exptl_crystal_density_diffrn 1.654
_exptl_crystal_density_method 'not measured'
_exptl_crystal_description Block
_exptl_crystal_F_000 174
_exptl_crystal_size_max 0.20
_exptl_crystal_size_mid 0.18
_exptl_crystal_size_min 0.17
_refine_diff_density_max 0.222
_refine_diff_density_min -0.231
_refine_ls_abs_structure_details 'Flack (1983), 235 Friedel pairs'
_refine_ls_abs_structure_Flack 0.021(8)
_refine_ls_extinction_method none
_refine_ls_goodness_of_fit_ref 0.949
_refine_ls_hydrogen_treatment mixed
_refine_ls_matrix_type full
_refine_ls_number_parameters 193
_refine_ls_number_reflns 1998
_refine_ls_number_restraints 3
_refine_ls_restrained_S_all 0.948
_refine_ls_R_factor_all 0.0373
_refine_ls_R_factor_gt 0.0271
_refine_ls_shift/su_max 0.001
_refine_ls_shift/su_mean 0.000
_refine_ls_structure_factor_coef Fsqd
_refine_ls_weighting_details 'calc w=1/[\s^2^(Fo^2^)+(0.0058P)^2^] where P=(Fo^2^+2Fc^2^)/3'
_refine_ls_weighting_scheme calc
_refine_ls_wR_factor_gt 0.0605
_refine_ls_wR_factor_ref 0.0640
_reflns_number_gt 1584
_reflns_number_total 1998
_reflns_threshold_expression I>2\s(I)
_cod_data_source_file ci2760.cif
_cod_data_source_block I
_cod_depositor_comments
;
The following automatic conversions were performed:
'_symmetry_cell_setting' value 'Triclinic' changed to 'triclinic'
according to '/home/saulius/struct/CIF-dictionaries/cif_core.dic'
dictionary named 'cif_core.dic' version 2.4.1 from 2010-06-29.

Automatic conversion script
Id: cif_fix_enum 1527 2010-12-29 10:47:43Z saulius 

The following automatic conversions were performed:

'_symmetry_cell_setting' value 'Triclinic' changed to 'triclinic'
according to /home/saulius/struct/CIF-dictionaries/cif_core.dic
dictionary named 'cif_core.dic' version 2.4.1 from 2010-06-29.

Automatic conversion script
Id: cif_fix_values 1715 2011-07-08 13:25:40Z adriana 
;
_cod_database_code 2221024
_cod_database_fobs_code 2221024

loop_
_symmetry_equiv_pos_as_xyz
'x, y, z'

loop_
_atom_site_type_symbol
_atom_site_label
_atom_site_fract_x
_atom_site_fract_y
_atom_site_fract_z
_atom_site_U_iso_or_equiv
_atom_site_adp_type
_atom_site_calc_flag
_atom_site_refinement_flags
_atom_site_occupancy
_atom_site_disorder_assembly
_atom_site_disorder_group
Br Br1 0.28524(6) -0.18204(5) -0.03061(4) 0.08281(18) Uani d . 1 . .
O O1 0.9938(4) 0.7003(4) 0.2644(2) 0.0599(6) Uani d . 1 . .
O O2 0.1064(8) 1.2188(6) 0.7780(3) 0.0860(11) Uani d . 1 . .
O O3 0.2286(10) 0.9674(5) 0.6631(3) 0.1064(15) Uani d . 1 . .
N N1 0.5685(5) 0.7559(4) 0.3185(2) 0.0399(5) Uani d . 1 . .
H H1 0.394(9) 0.725(7) 0.293(4) 0.048 Uiso d . 1 . .
N N2 0.6709(5) 0.9301(4) 0.3980(2) 0.0405(5) Uani d . 1 . .
N N3 0.2485(7) 1.1447(5) 0.6997(3) 0.0584(8) Uani d . 1 . .
C C1 0.6174(7) 0.4513(5) 0.1848(3) 0.0385(7) Uani d . 1 . .
C C2 0.7401(7) 0.3754(5) 0.0775(3) 0.0506(8) Uani d . 1 . .
H H2 0.8910 0.4505 0.0495 0.061 Uiso calc R 1 . .
C C3 0.6386(8) 0.1890(6) 0.0126(3) 0.0564(9) Uani d . 1 . .
H H3 0.7180 0.1400 -0.0602 0.068 Uiso calc R 1 . .
C C4 0.4217(8) 0.0767(5) 0.0555(3) 0.0504(8) Uani d . 1 . .
C C5 0.2932(7) 0.1486(5) 0.1614(3) 0.0447(7) Uani d . 1 . .
H H5 0.1429 0.0722 0.1889 0.054 Uiso calc R 1 . .
C C6 0.3932(6) 0.3357(5) 0.2250(3) 0.0420(7) Uani d . 1 . .
H H6 0.3090 0.3855 0.2962 0.050 Uiso calc R 1 . .
C C7 0.7440(6) 0.6473(4) 0.2577(3) 0.0404(6) Uani d . 1 . .
C C8 0.4917(6) 1.0171(4) 0.4562(3) 0.0384(6) Uani d . 1 . .
H H8 0.3061 0.9609 0.4479 0.046 Uiso calc R 1 . .
C C9 0.5831(6) 1.2100(4) 0.5376(3) 0.0393(6) Uani d . 1 . .
C C10 0.4633(7) 1.2766(5) 0.6481(3) 0.0433(7) Uani d . 1 . .
C C11 0.5462(8) 1.4635(6) 0.7158(3) 0.0607(9) Uani d . 1 . .
H H11 0.4634 1.5029 0.7896 0.073 Uiso calc R 1 . .
C C12 0.7486(9) 1.5906(6) 0.6752(4) 0.0660(10) Uani d . 1 . .
H H12 0.8015 1.7178 0.7199 0.079 Uiso calc R 1 . .
C C13 0.8755(8) 1.5290(5) 0.5668(3) 0.0550(9) Uani d . 1 . .
H H13 1.0172 1.6139 0.5397 0.066 Uiso calc R 1 . .
C C14 0.7919(8) 1.3419(6) 0.4990(3) 0.0489(9) Uani d . 1 . .
H H14 0.8772 1.3031 0.4258 0.059 Uiso calc R 1 . .

loop_
_atom_site_aniso_label
_atom_site_aniso_U_11
_atom_site_aniso_U_22
_atom_site_aniso_U_33
_atom_site_aniso_U_12
_atom_site_aniso_U_13
_atom_site_aniso_U_23
Br1 0.1255(4) 0.04369(19) 0.0679(2) -0.00267(18) 0.00284(18) -0.01585(13)
O1 0.0231(11) 0.0608(15) 0.0872(15) -0.0003(10) 0.0026(10) -0.0128(12)
O2 0.082(2) 0.113(3) 0.074(2) 0.030(2) 0.0420(17) 0.0233(19)
O3 0.149(4) 0.068(3) 0.087(2) -0.047(2) 0.049(2) -0.0006(17)
N1 0.0237(12) 0.0358(13) 0.0545(13) -0.0004(10) -0.0015(10) -0.0072(11)
N2 0.0343(13) 0.0331(12) 0.0494(12) -0.0022(10) -0.0040(10) -0.0015(10)
N3 0.057(2) 0.068(2) 0.0476(14) -0.0014(16) 0.0036(14) 0.0092(14)
C1 0.0303(16) 0.0361(15) 0.0469(15) 0.0039(13) -0.0061(13) 0.0027(12)
C2 0.0450(19) 0.050(2) 0.0551(17) 0.0058(15) 0.0104(14) 0.0015(15)
C3 0.067(2) 0.057(2) 0.0417(15) 0.0094(18) 0.0084(15) -0.0075(14)
C4 0.062(2) 0.0360(16) 0.0488(16) 0.0072(15) -0.0087(15) -0.0032(13)
C5 0.0430(18) 0.0365(16) 0.0515(16) -0.0015(13) 0.0030(14) 0.0024(13)
C6 0.0379(17) 0.0418(17) 0.0438(15) 0.0048(13) 0.0031(13) -0.0008(13)
C7 0.0318(16) 0.0389(16) 0.0484(14) 0.0018(12) -0.0009(12) 0.0038(12)
C8 0.0322(15) 0.0356(15) 0.0435(14) -0.0016(13) 0.0004(12) -0.0006(12)
C9 0.0385(16) 0.0325(15) 0.0444(14) -0.0001(12) -0.0029(12) 0.0039(12)
C10 0.0401(17) 0.0418(16) 0.0464(14) 0.0022(13) 0.0033(13) 0.0042(12)
C11 0.070(2) 0.053(2) 0.0542(17) 0.0114(19) 0.0013(17) -0.0095(15)
C12 0.079(3) 0.0351(17) 0.075(2) -0.0046(18) -0.004(2) -0.0064(16)
C13 0.058(2) 0.0404(19) 0.0614(19) -0.0124(15) 0.0002(17) 0.0091(15)
C14 0.0495(18) 0.041(2) 0.051(2) -0.0091(15) 0.0001(17) 0.0075(18)

loop_
_atom_type_symbol
_atom_type_description
_atom_type_scat_dispersion_real
_atom_type_scat_dispersion_imag
_atom_type_scat_source
C C 0.0033 0.0016 'International Tables Vol C Tables 4.2.6.8 and 6.1.1.4'
H H 0.0000 0.0000 'International Tables Vol C Tables 4.2.6.8 and 6.1.1.4'
Br Br -0.2901 2.4595 'International Tables Vol C Tables 4.2.6.8 and 6.1.1.4'
N N 0.0061 0.0033 'International Tables Vol C Tables 4.2.6.8 and 6.1.1.4'
O O 0.0106 0.0060 'International Tables Vol C Tables 4.2.6.8 and 6.1.1.4'

loop_
_geom_angle_atom_site_label_1
_geom_angle_atom_site_label_2
_geom_angle_atom_site_label_3
_geom_angle_site_symmetry_1
_geom_angle_site_symmetry_3
_geom_angle
_geom_angle_publ_flag
C7 N1 N2 . . 119.9(2) ?
C7 N1 H1 . . 116(3) ?
N2 N1 H1 . . 123(3) ?
C8 N2 N1 . . 115.5(2) ?
O3 N3 O2 . . 123.8(4) ?
O3 N3 C10 . . 117.7(3) ?
O2 N3 C10 . . 118.5(4) ?
C6 C1 C2 . . 118.7(3) ?
C6 C1 C7 . . 122.3(3) ?
C2 C1 C7 . . 118.8(3) ?
C3 C2 C1 . . 120.2(3) ?
C3 C2 H2 . . 119.9 ?
C1 C2 H2 . . 119.9 ?
C4 C3 C2 . . 119.9(3) ?
C4 C3 H3 . . 120.1 ?
C2 C3 H3 . . 120.1 ?
C3 C4 C5 . . 121.3(3) ?
C3 C4 Br1 . . 120.4(3) ?
C5 C4 Br1 . . 118.3(3) ?
C6 C5 C4 . . 118.6(3) ?
C6 C5 H5 . . 120.7 ?
C4 C5 H5 . . 120.7 ?
C5 C6 C1 . . 121.3(3) ?
C5 C6 H6 . . 119.4 ?
C1 C6 H6 . . 119.4 ?
O1 C7 N1 . . 122.7(3) ?
O1 C7 C1 . . 121.2(3) ?
N1 C7 C1 . . 116.0(2) ?
N2 C8 C9 . . 118.6(3) ?
N2 C8 H8 . . 120.7 ?
C9 C8 H8 . . 120.7 ?
C14 C9 C10 . . 116.6(3) ?
C14 C9 C8 . . 118.6(3) ?
C10 C9 C8 . . 124.7(3) ?
C11 C10 C9 . . 121.9(3) ?
C11 C10 N3 . . 117.4(3) ?
C9 C10 N3 . . 120.7(3) ?
C12 C11 C10 . . 120.3(3) ?
C12 C11 H11 . . 119.8 ?
C10 C11 H11 . . 119.8 ?
C11 C12 C13 . . 119.5(3) ?
C11 C12 H12 . . 120.3 ?
C13 C12 H12 . . 120.3 ?
C14 C13 C12 . . 120.1(3) ?
C14 C13 H13 . . 119.9 ?
C12 C13 H13 . . 119.9 ?
C13 C14 C9 . . 121.5(3) ?
C13 C14 H14 . . 119.2 ?
C9 C14 H14 . . 119.2 ?

loop_
_geom_bond_atom_site_label_1
_geom_bond_atom_site_label_2
_geom_bond_site_symmetry_2
_geom_bond_distance
_geom_bond_publ_flag
Br1 C4 . 1.897(3) ?
O1 C7 . 1.219(4) ?
O2 N3 . 1.216(5) ?
O3 N3 . 1.211(5) ?
N1 C7 . 1.341(4) ?
N1 N2 . 1.382(3) ?
N1 H1 . 0.87(4) ?
N2 C8 . 1.264(4) ?
N3 C10 . 1.474(5) ?
C1 C6 . 1.389(5) ?
C1 C2 . 1.393(5) ?
C1 C7 . 1.493(4) ?
C2 C3 . 1.380(5) ?
C2 H2 . 0.93 ?
C3 C4 . 1.364(5) ?
C3 H3 . 0.93 ?
C4 C5 . 1.387(5) ?
C5 C6 . 1.377(4) ?
C5 H5 . 0.93 ?
C6 H6 . 0.93 ?
C8 C9 . 1.478(4) ?
C8 H8 . 0.93 ?
C9 C14 . 1.391(5) ?
C9 C10 . 1.395(4) ?
C10 C11 . 1.378(4) ?
C11 C12 . 1.360(6) ?
C11 H11 . 0.93 ?
C12 C13 . 1.386(6) ?
C12 H12 . 0.93 ?
C13 C14 . 1.380(5) ?
C13 H13 . 0.93 ?
C14 H14 . 0.93 ?

loop_
_geom_hbond_atom_site_label_D
_geom_hbond_atom_site_label_H
_geom_hbond_atom_site_label_A
_geom_hbond_site_symmetry_A
_geom_hbond_distance_DH
_geom_hbond_distance_HA
_geom_hbond_distance_DA
_geom_hbond_angle_DHA
N1 H1 O1 1_455 0.900(11) 1.909(19) 2.791(3) 166(6)

loop_
_geom_torsion_atom_site_label_1
_geom_torsion_atom_site_label_2
_geom_torsion_atom_site_label_3
_geom_torsion_atom_site_label_4
_geom_torsion_site_symmetry_1
_geom_torsion_site_symmetry_2
_geom_torsion_site_symmetry_3
_geom_torsion_site_symmetry_4
_geom_torsion
_geom_torsion_publ_flag
C7 N1 N2 C8 . . . . -176.5(3) ?
C6 C1 C2 C3 . . . . 0.3(5) ?
C7 C1 C2 C3 . . . . 175.9(3) ?
C1 C2 C3 C4 . . . . -1.6(5) ?
C2 C3 C4 C5 . . . . 2.2(5) ?
C2 C3 C4 Br1 . . . . -178.6(3) ?
C3 C4 C5 C6 . . . . -1.4(5) ?
Br1 C4 C5 C6 . . . . 179.4(2) ?
C4 C5 C6 C1 . . . . 0.1(4) ?
C2 C1 C6 C5 . . . . 0.4(4) ?
C7 C1 C6 C5 . . . . -175.0(3) ?
N2 N1 C7 O1 . . . . -3.6(4) ?
N2 N1 C7 C1 . . . . 173.8(2) ?
C6 C1 C7 O1 . . . . 143.2(3) ?
C2 C1 C7 O1 . . . . -32.3(4) ?
C6 C1 C7 N1 . . . . -34.3(4) ?
C2 C1 C7 N1 . . . . 150.3(3) ?
N1 N2 C8 C9 . . . . -176.7(2) ?
N2 C8 C9 C14 . . . . 36.5(4) ?
N2 C8 C9 C10 . . . . -147.7(3) ?
C14 C9 C10 C11 . . . . 0.1(4) ?
C8 C9 C10 C11 . . . . -175.8(3) ?
C14 C9 C10 N3 . . . . -177.4(3) ?
C8 C9 C10 N3 . . . . 6.6(4) ?
O3 N3 C10 C11 . . . . -160.0(4) ?
O2 N3 C10 C11 . . . . 18.4(5) ?
O3 N3 C10 C9 . . . . 17.7(5) ?
O2 N3 C10 C9 . . . . -163.9(3) ?
C9 C10 C11 C12 . . . . 0.6(5) ?
N3 C10 C11 C12 . . . . 178.3(4) ?
C10 C11 C12 C13 . . . . -1.5(6) ?
C11 C12 C13 C14 . . . . 1.6(6) ?
C12 C13 C14 C9 . . . . -0.8(6) ?
C10 C9 C14 C13 . . . . 0.0(5) ?
C8 C9 C14 C13 . . . . 176.1(3) ?

loop_
_cod_related_entry_id
_cod_related_entry_database
_cod_related_entry_code
1 ChemSpider 4489415
